data_2201301
loop_
_publ_author_name
'Jones, Peter G.'
'Noble, Karl-Ludwig'
'Bubenitschek, Peter'
'Hopf, Henning'

_publ_section_title
;
 <i>trans</i>-[8]Paracyclophan-4-ene-3,6-dione
;
_journal_issue 10
_journal_name_full 'Acta Crystallographica Section E'
_journal_page_first o1068
_journal_page_last o1069
_journal_paper_doi 10.1107/S1600536802015957
_journal_volume 58
_journal_year 2002
_chemical_formula_sum 'C14 H14 O2'
_chemical_formula_weight 214.25
_chemical_name_systematic
;
 ?
;
_space_group_IT_number 14
_symmetry_cell_setting monoclinic
_symmetry_space_group_name_Hall '-P 2yn'
_symmetry_space_group_name_H-M 'P 1 21/n 1'
_atom_sites_solution_hydrogens geom
_atom_sites_solution_primary direct
_atom_sites_solution_secondary difmap
_audit_creation_method SHELXL-97
_cell_angle_alpha 90.00
_cell_angle_beta 101.84(3)
_cell_angle_gamma 90.00
_cell_formula_units_Z 4
_cell_length_a 11.164(3)
_cell_length_b 7.662(3)
_cell_length_c 13.063(4)
_cell_measurement_reflns_used 50
_cell_measurement_temperature 173(2)
_cell_measurement_theta_max 11.5
_cell_measurement_theta_min 10
_cell_volume 1093.6(6)
_computing_cell_refinement P3
_computing_data_collection 'P3 (Nicolet, 1987)'
_computing_data_reduction 'XDISK (Nicolet, 1987)'
_computing_molecular_graphics 'XP (Siemens, 1994)'
_computing_publication_material SHELXL97
_computing_structure_refinement 'SHELXL97 (Sheldrick, 1997)'
_computing_structure_solution 'SHELXS97 (Sheldrick, 1990)'
_diffrn_ambient_temperature 173(2)
_diffrn_measured_fraction_theta_full 0.996
_diffrn_measured_fraction_theta_max 0.996
_diffrn_measurement_device_type 'Nicolet R3'
_diffrn_measurement_method \w
_diffrn_radiation_monochromator graphite
_diffrn_radiation_source 'fine-focus sealed tube'
_diffrn_radiation_type MoK\a
_diffrn_radiation_wavelength 0.71073
_diffrn_reflns_av_R_equivalents 0.0252
_diffrn_reflns_av_sigmaI/netI 0.0521
_diffrn_reflns_limit_h_max 2
_diffrn_reflns_limit_h_min -13
_diffrn_reflns_limit_k_max 0
_diffrn_reflns_limit_k_min -9
_diffrn_reflns_limit_l_max 15
_diffrn_reflns_limit_l_min -15
_diffrn_reflns_number 2335
_diffrn_reflns_theta_full 24.99
_diffrn_reflns_theta_max 24.99
_diffrn_reflns_theta_min 3.10
_diffrn_standards_decay_% 0
_diffrn_standards_interval_count 147
_diffrn_standards_number 3
_exptl_absorpt_coefficient_mu 0.086
_exptl_absorpt_correction_type none
_exptl_crystal_colour colourless
_exptl_crystal_density_diffrn 1.301
_exptl_crystal_density_method 'not measured'
_exptl_crystal_description prism
_exptl_crystal_F_000 456
_exptl_crystal_size_max 0.52
_exptl_crystal_size_mid 0.42
_exptl_crystal_size_min 0.40
_refine_diff_density_max 0.190
_refine_diff_density_min -0.153
_refine_ls_extinction_method none
_refine_ls_goodness_of_fit_ref 0.886
_refine_ls_hydrogen_treatment constr
_refine_ls_matrix_type full
_refine_ls_number_parameters 145
_refine_ls_number_reflns 1913
_refine_ls_number_restraints 0
_refine_ls_restrained_S_all 0.886
_refine_ls_R_factor_all 0.0663
_refine_ls_R_factor_gt 0.0376
_refine_ls_shift/su_max 0.000
_refine_ls_shift/su_mean 0.000
_refine_ls_structure_factor_coef Fsqd
_refine_ls_weighting_details 'calc w = 1/[\s^2^(Fo^2^)+(0.0483P)^2^] where P = (Fo^2^+2Fc^2^)/3'
_refine_ls_weighting_scheme calc
_refine_ls_wR_factor_gt 0.0803
_refine_ls_wR_factor_ref 0.0877
_reflns_number_gt 1263
_reflns_number_total 1913
_reflns_threshold_expression I>2\s(I)
_cod_data_source_file bt6190.cif
_cod_data_source_block 3
_cod_original_sg_symbol_H-M 'P 21/n'
_cod_database_code 2201301
_cod_database_fobs_code 2201301

loop_
_symmetry_equiv_pos_as_xyz
'x, y, z'
'-x+1/2, y+1/2, -z+1/2'
'-x, -y, -z'
'x-1/2, -y-1/2, z-1/2'

loop_
_atom_site_label
_atom_site_fract_x
_atom_site_fract_y
_atom_site_fract_z
_atom_site_U_iso_or_equiv
_atom_site_adp_type
_atom_site_calc_flag
_atom_site_refinement_flags
_atom_site_occupancy
_atom_site_disorder_assembly
_atom_site_disorder_group
_atom_site_type_symbol
O1 0.42493(13) 0.27584(17) 0.00371(10) 0.0421(4) Uani d . 1 . . O
O2 0.38876(13) 0.59815(15) 0.33598(10) 0.0400(4) Uani d . 1 . . O
C1 0.68151(18) 0.1319(2) 0.12563(14) 0.0343(5) Uani d . 1 . . C
H1A 0.6512 0.0358 0.0765 0.041 Uiso calc R 1 . . H
H1B 0.7721 0.1276 0.1420 0.041 Uiso calc R 1 . . H
C2 0.63780(18) 0.3097(2) 0.07459(15) 0.0336(5) Uani d . 1 . . C
H2A 0.6858 0.4053 0.1144 0.040 Uiso calc R 1 . . H
H2B 0.6516 0.3128 0.0021 0.040 Uiso calc R 1 . . H
C3 0.50369(18) 0.3361(2) 0.07330(14) 0.0304(4) Uani d . 1 . . C
C4 0.47128(17) 0.4292(2) 0.16417(13) 0.0281(4) Uani d . 1 . . C
H4 0.5203 0.5248 0.1942 0.034 Uiso calc R 1 . . H
C5 0.37603(17) 0.3825(2) 0.20429(13) 0.0269(4) Uani d . 1 . . C
H5 0.3175 0.3039 0.1664 0.032 Uiso calc R 1 . . H
C6 0.35844(16) 0.4502(2) 0.30735(14) 0.0285(4) Uani d . 1 . . C
C7 0.30701(17) 0.3257(2) 0.37689(14) 0.0325(5) Uani d . 1 . . C
H7A 0.2473 0.2470 0.3329 0.039 Uiso calc R 1 . . H
H7B 0.2630 0.3929 0.4224 0.039 Uiso calc R 1 . . H
C8 0.40895(18) 0.2146(2) 0.44610(14) 0.0368(5) Uani d . 1 . . C
H8A 0.4521 0.2859 0.5056 0.044 Uiso calc R 1 . . H
H8B 0.3717 0.1132 0.4747 0.044 Uiso calc R 1 . . H
C9 0.49910(17) 0.1518(2) 0.38272(14) 0.0297(4) Uani d . 1 . . C
C10 0.61017(17) 0.2368(2) 0.38916(14) 0.0308(4) Uani d . 1 . . C
H10 0.6408 0.3100 0.4473 0.037 Uiso calc R 1 . . H
C11 0.67682(17) 0.2157(2) 0.31122(14) 0.0319(5) Uani d . 1 . . C
H11 0.7530 0.2741 0.3169 0.038 Uiso calc R 1 . . H
C12 0.63335(16) 0.1098(2) 0.22473(13) 0.0287(4) Uani d . 1 . . C
C13 0.53257(17) 0.0051(2) 0.22694(14) 0.0308(5) Uani d . 1 . . C
H13 0.5087 -0.0812 0.1745 0.037 Uiso calc R 1 . . H
C14 0.46627(17) 0.0254(2) 0.30531(15) 0.0326(5) Uani d . 1 . . C
H14 0.3977 -0.0477 0.3061 0.039 Uiso calc R 1 . . H

loop_
_atom_site_aniso_label
_atom_site_aniso_U_11
_atom_site_aniso_U_22
_atom_site_aniso_U_33
_atom_site_aniso_U_12
_atom_site_aniso_U_13
_atom_site_aniso_U_23
O1 0.0445(9) 0.0480(8) 0.0314(7) 0.0050(7) 0.0020(7) -0.0041(6)
O2 0.0546(10) 0.0286(7) 0.0380(8) -0.0011(7) 0.0127(7) -0.0029(6)
C1 0.0331(11) 0.0309(10) 0.0396(11) 0.0064(9) 0.0090(9) 0.0015(8)
C2 0.0371(12) 0.0323(10) 0.0342(11) 0.0037(9) 0.0137(9) 0.0007(8)
C3 0.0382(12) 0.0251(9) 0.0277(10) 0.0031(9) 0.0063(9) 0.0068(8)
C4 0.0349(11) 0.0209(8) 0.0273(10) 0.0041(8) 0.0039(9) 0.0035(7)
C5 0.0292(10) 0.0246(8) 0.0250(9) 0.0035(8) 0.0013(8) 0.0032(7)
C6 0.0257(10) 0.0267(9) 0.0308(10) 0.0064(8) 0.0009(8) 0.0011(8)
C7 0.0338(11) 0.0335(10) 0.0310(10) 0.0010(9) 0.0087(9) 0.0018(8)
C8 0.0393(12) 0.0401(10) 0.0303(10) 0.0002(10) 0.0060(9) 0.0089(8)
C9 0.0320(11) 0.0265(9) 0.0277(10) 0.0024(8) -0.0001(8) 0.0101(7)
C10 0.0311(11) 0.0295(9) 0.0278(10) -0.0030(9) -0.0036(8) 0.0024(8)
C11 0.0257(10) 0.0279(9) 0.0390(11) 0.0009(9) -0.0003(9) 0.0041(8)
C12 0.0273(11) 0.0207(9) 0.0359(11) 0.0067(8) 0.0014(8) 0.0030(8)
C13 0.0329(11) 0.0195(8) 0.0369(11) 0.0028(8) 0.0001(9) -0.0002(7)
C14 0.0286(11) 0.0234(9) 0.0428(11) -0.0016(8) 0.0008(9) 0.0099(8)

loop_
_atom_type_symbol
_atom_type_description
_atom_type_scat_dispersion_real
_atom_type_scat_dispersion_imag
_atom_type_scat_source
C C 0.0033 0.0016 'International Tables Vol C Tables 4.2.6.8 and 6.1.1.4'
H H 0.0000 0.0000 'International Tables Vol C Tables 4.2.6.8 and 6.1.1.4'
O O 0.0106 0.0060 'International Tables Vol C Tables 4.2.6.8 and 6.1.1.4'

loop_
_geom_angle_atom_site_label_1
_geom_angle_atom_site_label_2
_geom_angle_atom_site_label_3
_geom_angle
_geom_angle_publ_flag
C12 C1 C2 109.33(14) y
C12 C1 H1A 109.8 ?
C2 C1 H1A 109.8 ?
C12 C1 H1B 109.8 ?
C2 C1 H1B 109.8 ?
H1A C1 H1B 108.3 ?
C3 C2 C1 110.29(15) ?
C3 C2 H2A 109.6 ?
C1 C2 H2A 109.6 ?
C3 C2 H2B 109.6 ?
C1 C2 H2B 109.6 ?
H2A C2 H2B 108.1 ?
O1 C3 C4 121.27(18) ?
O1 C3 C2 121.37(17) ?
C4 C3 C2 117.25(17) ?
C5 C4 C3 122.02(17) ?
C5 C4 H4 119.0 ?
C3 C4 H4 119.0 ?
C4 C5 C6 121.78(17) ?
C4 C5 H5 119.1 ?
C6 C5 H5 119.1 ?
O2 C6 C5 121.33(16) ?
O2 C6 C7 121.25(16) ?
C5 C6 C7 117.36(15) ?
C6 C7 C8 111.87(15) ?
C6 C7 H7A 109.2 ?
C8 C7 H7A 109.2 ?
C6 C7 H7B 109.2 ?
C8 C7 H7B 109.2 ?
H7A C7 H7B 107.9 ?
C9 C8 C7 110.32(15) y
C9 C8 H8A 109.6 ?
C7 C8 H8A 109.6 ?
C9 C8 H8B 109.6 ?
C7 C8 H8B 109.6 ?
H8A C8 H8B 108.1 ?
C10 C9 C14 117.95(18) y
C10 C9 C8 120.38(16) ?
C14 C9 C8 120.98(17) ?
C9 C10 C11 120.50(17) ?
C9 C10 H10 119.7 ?
C11 C10 H10 119.7 ?
C10 C11 C12 120.80(17) ?
C10 C11 H11 119.6 ?
C12 C11 H11 119.6 ?
C13 C12 C11 117.95(17) y
C13 C12 C1 121.04(16) ?
C11 C12 C1 120.24(17) ?
C12 C13 C14 120.48(17) ?
C12 C13 H13 119.8 ?
C14 C13 H13 119.8 ?
C13 C14 C9 120.80(17) ?
C13 C14 H14 119.6 ?
C9 C14 H14 119.6 ?

loop_
_geom_bond_atom_site_label_1
_geom_bond_atom_site_label_2
_geom_bond_site_symmetry_2
_geom_bond_distance
_geom_bond_publ_flag
O1 C3 . 1.218(2) ?
O2 C6 . 1.219(2) ?
C1 C12 . 1.510(2) ?
C1 C2 . 1.551(2) y
C1 H1A . 0.9900 ?
C1 H1B . 0.9900 ?
C2 C3 . 1.507(3) ?
C2 H2A . 0.9900 ?
C2 H2B . 0.9900 ?
C3 C4 . 1.492(2) ?
C4 C5 . 1.327(2) y
C4 H4 . 0.9500 ?
C5 C6 . 1.493(2) ?
C5 H5 . 0.9500 ?
C6 C7 . 1.510(2) ?
C7 C8 . 1.554(3) y
C7 H7A . 0.9900 ?
C7 H7B . 0.9900 ?
C8 C9 . 1.507(2) ?
C8 H8A . 0.9900 ?
C8 H8B . 0.9900 ?
C9 C10 . 1.388(2) ?
C9 C14 . 1.394(2) ?
C10 C11 . 1.388(3) ?
C10 H10 . 0.9500 ?
C11 C12 . 1.395(2) ?
C11 H11 . 0.9500 ?
C12 C13 . 1.387(2) ?
C13 C14 . 1.390(3) ?
C13 H13 . 0.9500 ?
C14 H14 . 0.9500 ?

loop_
_geom_hbond_atom_site_label_D
_geom_hbond_atom_site_label_H
_geom_hbond_atom_site_label_A
_geom_hbond_site_symmetry_A
_geom_hbond_distance_DH
_geom_hbond_distance_HA
_geom_hbond_distance_DA
_geom_hbond_angle_DHA
C1 H1A O1 3_655 0.99 2.67 3.633(3) 163.1
C7 H7A O2 2_545 0.99 2.66 3.613(3) 160.5
C8 H8A O2 3_666 0.99 2.59 3.553(3) 163.5

loop_
_geom_torsion_atom_site_label_1
_geom_torsion_atom_site_label_2
_geom_torsion_atom_site_label_3
_geom_torsion_atom_site_label_4
_geom_torsion
_geom_torsion_publ_flag
C12 C1 C2 C3 -45.7(2) y
C1 C2 C3 O1 -84.5(2) ?
C1 C2 C3 C4 91.75(18) y
O1 C3 C4 C5 34.6(3) ?
C2 C3 C4 C5 -141.63(17) y
C3 C4 C5 C6 167.20(15) y
C4 C5 C6 O2 34.6(3) ?
C4 C5 C6 C7 -142.65(17) y
O2 C6 C7 C8 -91.0(2) ?
C5 C6 C7 C8 86.32(19) y
C6 C7 C8 C9 -42.9(2) y
C7 C8 C9 C10 100.1(2) y
C7 C8 C9 C14 -70.2(2) ?
C14 C9 C10 C11 9.7(3) ?
C8 C9 C10 C11 -160.82(16) ?
C9 C10 C11 C12 0.4(3) ?
C10 C11 C12 C13 -10.2(3) ?
C10 C11 C12 C1 159.87(16) ?
C2 C1 C12 C13 101.53(19) y
C2 C1 C12 C11 -68.2(2) ?
C11 C12 C13 C14 9.7(2) ?
C1 C12 C13 C14 -160.22(16) ?
C12 C13 C14 C9 0.4(3) ?
C10 C9 C14 C13 -10.1(2) ?
C8 C9 C14 C13 160.34(16) ?

loop_
_cod_related_entry_id
_cod_related_entry_database
_cod_related_entry_code
1 ChemSpider 4811529
